data_2239614
loop_
_publ_author_name
'Brietzke, Thomas'
'K\"assler, Daniel'
'Kelling, Alexandra'
'Schilde, Uwe'
'Holdt, Hans-J\"urgen'

_publ_section_title
;
 (1,6,7,12-Tetraazaperylene-\k^2^<i>N</i>,<i>N</i>')bis(4,4',5,5'-tetramethyl-2,2'-bipyridyl-\k^2^<i>N</i>,<i>N</i>')ruthenium(II)
 bis(hexafluoridophosphate) acetonitrile trisolvate
;
_journal_coeditor_code TK5315
_journal_issue 6
_journal_name_full 'Acta Crystallographica Section E'
_journal_page_first m238
_journal_page_last m239
_journal_paper_doi 10.1107/S1600536814011969
_journal_volume 70
_journal_year 2014
_chemical_formula_iupac '[Ru (C14 H16 N2)2 (C16 H8 N4)] (P F6)2, 3C2 H3 N'
_chemical_formula_moiety 'C44 H40 N8 Ru 2+, 2(F6 P -), 3(C2 H3 N)'
_chemical_formula_sum 'C50 H49 F12 N11 P2 Ru'
_chemical_formula_weight 1195.01
_chemical_name_systematic
;(1,6,7,12-Tetraazaperylene-\k^2^<i>N</i>,<i>N</i>')bis(4,4',5,5'-tetramethyl-2,2'-bipyridyl-\k^2^<i>N</i>,<i>N</i>')ruthenium(II) bis(hexafluoridophosphate)
acetonitrile trisolvate
;
_space_group_IT_number 2
_symmetry_cell_setting triclinic
_symmetry_space_group_name_Hall '-P 1'
_symmetry_space_group_name_H-M 'P -1'
_atom_sites_solution_hydrogens geom
_atom_sites_solution_primary direct
_atom_sites_solution_secondary difmap
_cell_angle_alpha 105.786(4)
_cell_angle_beta 92.858(4)
_cell_angle_gamma 110.436(3)
_cell_formula_units_Z 2
_cell_length_a 12.7485(5)
_cell_length_b 13.6973(7)
_cell_length_c 17.3623(9)
_cell_measurement_reflns_used 17908
_cell_measurement_temperature 210
_cell_measurement_theta_max 27.12
_cell_measurement_theta_min 1.23
_cell_volume 2698.3(2)
_computing_cell_refinement 'X-AREA (Stoe & Cie, 2011)'
_computing_data_collection 'X-AREA (Stoe & Cie, 2011)'
_computing_data_reduction 'X-RED (Stoe & Cie, 2011)'
_computing_molecular_graphics
;
DIAMOND (Brandenburg, 2012) and ORTEP-3 for Windows (Farrugia,
2012)
;
_computing_publication_material 'SHELXL2013 (Sheldrick, 2008) and PLATON (Spek, 2009)'
_computing_structure_refinement 'SHELXL2013 (Sheldrick, 2008)'
_computing_structure_solution 'SHELXS97 (Sheldrick, 2008)'
_diffrn_ambient_temperature 210
_diffrn_measured_fraction_theta_full 0.913
_diffrn_measured_fraction_theta_max 0.940
_diffrn_measurement_device_type 'Stoe IPDS-2'
_diffrn_measurement_method '\w scan'
_diffrn_radiation_monochromator graphite
_diffrn_radiation_type MoK\a
_diffrn_radiation_wavelength 0.71073
_diffrn_reflns_av_R_equivalents 0.0436
_diffrn_reflns_limit_h_max 15
_diffrn_reflns_limit_h_min -15
_diffrn_reflns_limit_k_max 16
_diffrn_reflns_limit_k_min -16
_diffrn_reflns_limit_l_max 20
_diffrn_reflns_limit_l_min -20
_diffrn_reflns_number 17495
_diffrn_reflns_theta_full 25.242
_diffrn_reflns_theta_max 25.000
_diffrn_reflns_theta_min 1.668
_exptl_absorpt_coefficient_mu 0.437
_exptl_absorpt_correction_T_max 0.9554
_exptl_absorpt_correction_T_min 0.7582
_exptl_absorpt_correction_type integration
_exptl_absorpt_process_details '(X-RED; Stoe & Cie, 2011)'
_exptl_crystal_colour 'dark green'
_exptl_crystal_density_diffrn 1.471
_exptl_crystal_density_method 'not measured'
_exptl_crystal_description prism
_exptl_crystal_F_000 1216
_exptl_crystal_size_max 0.55
_exptl_crystal_size_mid 0.40
_exptl_crystal_size_min 0.25
_refine_diff_density_max 0.514
_refine_diff_density_min -0.541
_refine_ls_extinction_method none
_refine_ls_goodness_of_fit_ref 0.936
_refine_ls_hydrogen_treatment constr
_refine_ls_matrix_type full
_refine_ls_number_parameters 743
_refine_ls_number_reflns 8918
_refine_ls_number_restraints 363
_refine_ls_restrained_S_all 0.940
_refine_ls_R_factor_all 0.0681
_refine_ls_R_factor_gt 0.0471
_refine_ls_shift/su_max 0.048
_refine_ls_shift/su_mean 0.001
_refine_ls_structure_factor_coef Fsqd
_refine_ls_weighting_details
;
 w=1/[\s^2^(Fo^2^)+(0.0767P)^2^]
 where P=(Fo^2^+2Fc^2^)/3
;
_refine_ls_weighting_scheme calc
_refine_ls_wR_factor_gt 0.1169
_refine_ls_wR_factor_ref 0.1242
_reflns_number_gt 6396
_reflns_number_total 8918
_reflns_threshold_expression I>2\s(I)
_cod_data_source_file tk5315sup1.cf
_cod_data_source_block I
_cod_database_code 2239614
_cod_database_fobs_code 2239614

loop_
_space_group_symop_operation_xyz
'x, y, z'
'-x, -y, -z'

loop_
_atom_site_type_symbol
_atom_site_label
_atom_site_fract_x
_atom_site_fract_y
_atom_site_fract_z
_atom_site_U_iso_or_equiv
_atom_site_adp_type
_atom_site_calc_flag
_atom_site_occupancy
_atom_site_disorder_assembly
_atom_site_disorder_group
C C1 0.9535(4) 0.5550(3) 0.7768(3) 0.0491(10) Uani d 1 . .
H H1 0.9615 0.5471 0.7227 0.059 Uiso calc 1 . .
C C2 1.0166(4) 0.6518(3) 0.8328(3) 0.0535(11) Uani d 1 . .
H H2 1.0652 0.7083 0.8165 0.064 Uiso calc 1 . .
C C3 1.0691(4) 0.7631(4) 0.9812(3) 0.0587(12) Uani d 1 . .
H H3 1.1193 0.8251 0.9717 0.070 Uiso calc 1 . .
C C4 1.0525(5) 0.7629(4) 1.0582(3) 0.0651(13) Uani d 1 . .
H H4 1.0935 0.8267 1.1002 0.078 Uiso calc 1 . .
C C5 0.7638(4) 0.4080(4) 1.1288(3) 0.0609(12) Uani d 1 . .
H H5 0.7596 0.4113 1.1828 0.073 Uiso calc 1 . .
C C6 0.6955(4) 0.3138(4) 1.0720(3) 0.0607(12) Uani d 1 . .
H H6 0.6458 0.2564 1.0869 0.073 Uiso calc 1 . .
C C7 0.6375(4) 0.2133(4) 0.9220(3) 0.0607(12) Uani d 1 . .
H H7 0.5850 0.1513 0.9301 0.073 Uiso calc 1 . .
C C8 0.6524(4) 0.2154(3) 0.8455(3) 0.0526(11) Uani d 1 . .
H H8 0.6092 0.1540 0.8023 0.063 Uiso calc 1 . .
C C9 0.8701(3) 0.4816(3) 0.8733(2) 0.0410(9) Uani d 1 . .
C C10 0.9343(4) 0.5786(3) 0.9364(2) 0.0432(9) Uani d 1 . .
C C11 0.9233(4) 0.5869(3) 1.0184(2) 0.0478(10) Uani d 1 . .
C C12 0.8452(4) 0.4914(3) 1.0381(2) 0.0469(10) Uani d 1 . .
C C13 0.7788(4) 0.3962(3) 0.9733(2) 0.0445(9) Uani d 1 . .
C C14 0.7897(3) 0.3907(3) 0.8918(2) 0.0412(9) Uani d 1 . .
C C15 1.0090(4) 0.6679(3) 0.9168(3) 0.0494(10) Uani d 1 . .
C C16 0.7017(4) 0.3052(4) 0.9898(3) 0.0515(10) Uani d 1 . .
C C17 0.5981(4) 0.4380(3) 0.7574(3) 0.0504(10) Uani d 1 . .
H H17 0.5880 0.4096 0.8006 0.060 Uiso calc 1 . .
C C18 0.5422(4) 0.5060(4) 0.7492(3) 0.0597(12) Uani d 1 . .
C C19 0.5588(4) 0.5515(4) 0.6870(3) 0.0592(12) Uani d 1 . .
C C20 0.6286(4) 0.5230(4) 0.6332(3) 0.0545(11) Uani d 1 . .
H H20 0.6410 0.5517 0.5902 0.065 Uiso calc 1 . .
C C21 0.6795(4) 0.4524(3) 0.6434(2) 0.0453(10) Uani d 1 . .
C C22 0.7530(3) 0.4178(3) 0.5882(2) 0.0418(9) Uani d 1 . .
C C23 0.7676(4) 0.4405(3) 0.5163(2) 0.0463(10) Uani d 1 . .
H H23 0.7321 0.4832 0.5016 0.056 Uiso calc 1 . .
C C24 0.8338(4) 0.4018(3) 0.4652(2) 0.0471(10) Uani d 1 . .
C C25 0.8860(3) 0.3373(3) 0.4896(2) 0.0438(9) Uani d 1 . .
C C26 0.8688(3) 0.3188(3) 0.5624(2) 0.0421(9) Uani d 1 . .
H H26 0.9051 0.2780 0.5790 0.051 Uiso calc 1 . .
C C27 0.4646(5) 0.5281(5) 0.8090(4) 0.0837(17) Uani d 1 . .
H H27A 0.4665 0.4915 0.8488 0.126 Uiso calc 1 . .
H H27B 0.3885 0.5011 0.7808 0.126 Uiso calc 1 . .
H H27C 0.4895 0.6055 0.8355 0.126 Uiso calc 1 . .
C C28 0.5044(6) 0.6280(5) 0.6749(3) 0.0866(19) Uani d 1 . .
H H28A 0.5374 0.6964 0.7176 0.130 Uiso calc 1 . .
H H28B 0.4245 0.5963 0.6756 0.130 Uiso calc 1 . .
H H28C 0.5164 0.6403 0.6236 0.130 Uiso calc 1 . .
C C29 0.8467(5) 0.4249(4) 0.3863(3) 0.0637(13) Uani d 1 . .
H H29A 0.8157 0.3573 0.3426 0.096 Uiso calc 1 . .
H H29B 0.9256 0.4610 0.3846 0.096 Uiso calc 1 . .
H H29C 0.8070 0.4713 0.3809 0.096 Uiso calc 1 . .
C C30 0.9579(4) 0.2884(4) 0.4384(3) 0.0611(12) Uani d 1 . .
H H30A 0.9115 0.2353 0.3891 0.092 Uiso calc 1 . .
H H30B 0.9910 0.2533 0.4678 0.092 Uiso calc 1 . .
H H30C 1.0169 0.3452 0.4258 0.092 Uiso calc 1 . .
C C31 0.5323(3) 0.1451(3) 0.6379(2) 0.0432(9) Uani d 1 . .
H H31 0.5073 0.2028 0.6455 0.052 Uiso calc 1 . .
C C32 0.4521(3) 0.0394(3) 0.6086(2) 0.0428(9) Uani d 1 . .
C C33 0.4911(4) -0.0465(3) 0.5967(2) 0.0468(10) Uani d 1 . .
C C34 0.6065(4) -0.0215(3) 0.6128(2) 0.0470(10) Uani d 1 . .
H H34 0.6337 -0.0778 0.6035 0.056 Uiso calc 1 . .
C C35 0.6821(3) 0.0867(3) 0.6427(2) 0.0406(9) Uani d 1 . .
C C36 0.8029(3) 0.1188(3) 0.6649(2) 0.0424(9) Uani d 1 . .
C C37 0.8613(4) 0.0500(3) 0.6433(3) 0.0508(10) Uani d 1 . .
H H37 0.8221 -0.0223 0.6114 0.061 Uiso calc 1 . .
C C38 0.9769(4) 0.0865(3) 0.6681(3) 0.0520(11) Uani d 1 . .
C C39 1.0332(4) 0.1945(3) 0.7174(2) 0.0471(10) Uani d 1 . .
C C40 0.9713(4) 0.2604(3) 0.7350(2) 0.0434(9) Uani d 1 . .
H H40 1.0093 0.3331 0.7665 0.052 Uiso calc 1 . .
C C41 0.3296(4) 0.0203(4) 0.5928(3) 0.0590(11) Uani d 1 . .
H H41A 0.3002 -0.0190 0.5366 0.089 Uiso calc 1 . .
H H41B 0.3207 0.0895 0.6062 0.089 Uiso calc 1 . .
H H41C 0.2890 -0.0217 0.6255 0.089 Uiso calc 1 . .
C C42 0.4105(4) -0.1637(3) 0.5686(3) 0.0629(13) Uani d 1 . .
H H42A 0.3631 -0.1776 0.5190 0.094 Uiso calc 1 . .
H H42B 0.3642 -0.1780 0.6092 0.094 Uiso calc 1 . .
H H42C 0.4526 -0.2107 0.5595 0.094 Uiso calc 1 . .
C C43 1.0396(5) 0.0110(4) 0.6420(4) 0.0752(15) Uani d 1 . .
H H43A 1.0889 0.0354 0.6053 0.113 Uiso calc 1 . .
H H43B 0.9861 -0.0621 0.6153 0.113 Uiso calc 1 . .
H H43C 1.0837 0.0117 0.6887 0.113 Uiso calc 1 . .
C C44 1.1565(4) 0.2395(4) 0.7511(3) 0.0655(13) Uani d 1 . .
H H44A 1.1776 0.3125 0.7873 0.098 Uiso calc 1 . .
H H44B 1.1999 0.2410 0.7075 0.098 Uiso calc 1 . .
H H44C 1.1713 0.1939 0.7800 0.098 Uiso calc 1 . .
P P1 0.28562(13) 0.29009(10) 0.53337(8) 0.0656(4) Uani d 1 . .
F F1A 0.3747(3) 0.4046(3) 0.5343(2) 0.1070(13) Uani d 1 . .
F F2A 0.1974(3) 0.1762(3) 0.5305(2) 0.1152(13) Uani d 1 . .
F F3A 0.2296(13) 0.3494(9) 0.5977(9) 0.187(10) Uani d 0.517(3) A 1
F F4A 0.2066(10) 0.2982(11) 0.4647(8) 0.100(5) Uani d 0.517(3) A 1
F F5A 0.3413(12) 0.2335(8) 0.4672(11) 0.168(9) Uani d 0.517(3) A 1
F F6A 0.3657(11) 0.2851(10) 0.6007(9) 0.170(10) Uani d 0.517(3) A 1
F F3B 0.3496(11) 0.2988(11) 0.6149(6) 0.052(6) Uani d 0.244(3) A 2
F F4B 0.2101(12) 0.3466(11) 0.5793(11) 0.107(11) Uani d 0.244(3) A 2
F F5B 0.2216(13) 0.2815(13) 0.4509(8) 0.082(10) Uani d 0.244(3) A 2
F F6B 0.3595(13) 0.2331(11) 0.4864(9) 0.144(15) Uani d 0.244(3) A 2
F F3C 0.3232(18) 0.3186(15) 0.6257(6) 0.096(12) Uani d 0.239(3) A 3
F F4C 0.1944(12) 0.3408(11) 0.550(2) 0.150(18) Uani d 0.239(3) A 3
F F5C 0.250(2) 0.2632(16) 0.4400(7) 0.19(3) Uani d 0.239(3) A 3
F F6C 0.3778(14) 0.2404(13) 0.516(2) 0.167(18) Uani d 0.239(3) A 3
P P2 0.30495(19) -0.05892(15) 0.82144(11) 0.1025(6) Uani d 1 . .
F F7 0.3074(8) 0.0519(5) 0.8355(7) 0.328(7) Uani d 1 . .
F F8 0.3046(7) -0.1780(4) 0.8031(5) 0.240(4) Uani d 1 . .
F F9 0.4063(5) -0.0332(5) 0.7752(3) 0.197(3) Uani d 1 . .
F F10 0.2122(6) -0.0902(6) 0.8698(4) 0.271(5) Uani d 1 . .
F F11 0.3925(6) -0.0232(7) 0.8972(3) 0.260(5) Uani d 1 . .
F F12 0.2236(6) -0.1051(6) 0.7437(4) 0.243(4) Uani d 1 . .
N N1 0.8782(3) 0.4674(2) 0.79498(18) 0.0410(7) Uani d 1 . .
N N2 0.9818(3) 0.6779(3) 1.0784(2) 0.0575(10) Uani d 1 . .
N N3 0.8370(3) 0.4969(3) 1.1151(2) 0.0547(9) Uani d 1 . .
N N4 0.7285(3) 0.3040(2) 0.82864(19) 0.0417(7) Uani d 1 . .
N N5 0.6659(3) 0.4114(2) 0.70604(19) 0.0413(8) Uani d 1 . .
N N6 0.8028(3) 0.3555(2) 0.61199(17) 0.0388(7) Uani d 1 . .
N N7 0.6437(3) 0.1696(2) 0.65597(18) 0.0411(8) Uani d 1 . .
N N8 0.8593(3) 0.2260(2) 0.70947(18) 0.0385(7) Uani d 1 . .
Ru Ru1 0.76414(3) 0.32203(2) 0.71845(2) 0.03817(11) Uani d 1 . .
C C45 0.6212(11) -0.0934(9) 0.9095(7) 0.172(4) Uani d 1 . .
H H45A 0.6471 -0.0405 0.9626 0.258 Uiso calc 1 . .
H H45B 0.6331 -0.1586 0.9102 0.258 Uiso calc 1 . .
H H45C 0.5418 -0.1109 0.8942 0.258 Uiso calc 1 . .
C C46 0.6826(9) -0.0492(7) 0.8529(6) 0.123(3) Uani d 1 . .
N N9 0.7363(9) -0.0128(7) 0.8093(6) 0.167(3) Uani d 1 . .
C C47 0.8808(10) 0.8156(10) 0.7475(6) 0.172(5) Uani d 1 . .
H H47A 0.8579 0.8733 0.7417 0.259 Uiso calc 1 . .
H H47B 0.8611 0.7587 0.6964 0.259 Uiso calc 1 . .
H H47C 0.9613 0.8442 0.7647 0.259 Uiso calc 1 . .
C C48 0.8237(9) 0.7712(9) 0.8072(7) 0.142(3) Uani d 1 . .
N N10 0.7779(10) 0.7379(9) 0.8572(6) 0.181(4) Uani d 1 . .

loop_
_atom_site_aniso_label
_atom_site_aniso_U_11
_atom_site_aniso_U_22
_atom_site_aniso_U_33
_atom_site_aniso_U_12
_atom_site_aniso_U_13
_atom_site_aniso_U_23
C1 0.048(3) 0.048(2) 0.048(2) 0.015(2) 0.0124(19) 0.0115(18)
C2 0.050(3) 0.043(2) 0.062(3) 0.008(2) 0.011(2) 0.019(2)
C3 0.054(3) 0.046(2) 0.062(3) 0.010(2) 0.003(2) 0.007(2)
C4 0.063(4) 0.050(3) 0.063(3) 0.013(2) 0.004(2) 0.000(2)
C5 0.064(4) 0.085(3) 0.046(2) 0.037(3) 0.025(2) 0.026(2)
C6 0.057(3) 0.072(3) 0.058(3) 0.024(3) 0.023(2) 0.026(2)
C7 0.060(3) 0.054(3) 0.065(3) 0.014(2) 0.020(2) 0.022(2)
C8 0.049(3) 0.049(2) 0.055(2) 0.014(2) 0.014(2) 0.0135(19)
C9 0.037(3) 0.0408(19) 0.042(2) 0.0148(18) 0.0106(17) 0.0069(16)
C10 0.038(3) 0.042(2) 0.043(2) 0.0150(19) 0.0058(17) 0.0043(16)
C11 0.045(3) 0.048(2) 0.046(2) 0.021(2) 0.0094(18) 0.0029(18)
C12 0.043(3) 0.055(2) 0.043(2) 0.023(2) 0.0103(18) 0.0109(18)
C13 0.041(3) 0.049(2) 0.044(2) 0.018(2) 0.0143(18) 0.0118(17)
C14 0.038(3) 0.042(2) 0.044(2) 0.0167(19) 0.0121(17) 0.0111(17)
C15 0.045(3) 0.043(2) 0.054(2) 0.015(2) 0.0067(19) 0.0073(18)
C16 0.049(3) 0.057(2) 0.053(2) 0.020(2) 0.019(2) 0.022(2)
C17 0.047(3) 0.051(2) 0.056(2) 0.024(2) 0.016(2) 0.0095(19)
C18 0.054(3) 0.059(3) 0.062(3) 0.032(2) 0.011(2) -0.002(2)
C19 0.058(3) 0.058(3) 0.061(3) 0.034(2) 0.002(2) 0.002(2)
C20 0.063(3) 0.055(2) 0.051(2) 0.033(2) 0.007(2) 0.0107(19)
C21 0.044(3) 0.040(2) 0.050(2) 0.0174(19) 0.0086(18) 0.0060(17)
C22 0.037(3) 0.0349(18) 0.047(2) 0.0114(18) 0.0036(17) 0.0062(16)
C23 0.050(3) 0.039(2) 0.046(2) 0.017(2) 0.0047(19) 0.0070(17)
C24 0.045(3) 0.039(2) 0.046(2) 0.0083(19) 0.0080(18) 0.0062(17)
C25 0.036(3) 0.044(2) 0.041(2) 0.0104(19) 0.0050(17) 0.0031(16)
C26 0.033(3) 0.045(2) 0.044(2) 0.0157(19) 0.0074(17) 0.0063(16)
C27 0.080(4) 0.099(4) 0.093(4) 0.060(4) 0.037(3) 0.024(3)
C28 0.108(5) 0.097(4) 0.078(4) 0.077(4) 0.017(3) 0.012(3)
C29 0.075(4) 0.067(3) 0.049(2) 0.025(3) 0.018(2) 0.019(2)
C30 0.060(3) 0.074(3) 0.050(2) 0.033(3) 0.019(2) 0.010(2)
C31 0.034(3) 0.047(2) 0.050(2) 0.017(2) 0.0038(17) 0.0143(17)
C32 0.032(3) 0.049(2) 0.044(2) 0.0112(19) 0.0049(17) 0.0145(17)
C33 0.040(3) 0.046(2) 0.045(2) 0.011(2) 0.0032(18) 0.0077(17)
C34 0.045(3) 0.039(2) 0.051(2) 0.016(2) 0.0014(18) 0.0044(17)
C35 0.035(3) 0.043(2) 0.040(2) 0.0153(19) 0.0063(16) 0.0075(16)
C36 0.038(3) 0.040(2) 0.045(2) 0.0142(19) 0.0034(17) 0.0065(16)
C37 0.044(3) 0.042(2) 0.061(3) 0.020(2) 0.006(2) 0.0038(18)
C38 0.042(3) 0.051(2) 0.064(3) 0.022(2) 0.011(2) 0.013(2)
C39 0.036(3) 0.058(2) 0.046(2) 0.019(2) 0.0031(18) 0.0114(18)
C40 0.037(3) 0.048(2) 0.040(2) 0.0132(19) 0.0027(17) 0.0089(16)
C41 0.042(3) 0.061(3) 0.077(3) 0.017(2) 0.011(2) 0.028(2)
C42 0.044(3) 0.045(2) 0.083(3) 0.008(2) -0.001(2) 0.007(2)
C43 0.054(4) 0.064(3) 0.108(4) 0.035(3) 0.013(3) 0.011(3)
C44 0.048(3) 0.075(3) 0.068(3) 0.027(3) 0.001(2) 0.009(2)
P1 0.0775(11) 0.0526(7) 0.0667(8) 0.0315(7) -0.0020(7) 0.0117(6)
F1A 0.116(3) 0.0721(19) 0.110(3) 0.012(2) -0.037(2) 0.0338(18)
F2A 0.115(4) 0.079(2) 0.125(3) 0.002(2) -0.015(2) 0.042(2)
F3A 0.36(3) 0.203(15) 0.115(10) 0.214(17) 0.126(15) 0.073(9)
F4A 0.073(7) 0.140(10) 0.102(9) 0.040(8) 0.001(8) 0.065(8)
F5A 0.143(13) 0.093(8) 0.27(2) 0.070(9) 0.101(14) 0.013(10)
F6A 0.178(15) 0.080(7) 0.223(18) 0.018(8) -0.108(14) 0.069(9)
F3B 0.059(12) 0.089(12) 0.038(7) 0.055(11) 0.023(7) 0.025(7)
F4B 0.120(19) 0.21(3) 0.060(10) 0.14(2) 0.015(10) 0.041(12)
F5B 0.051(14) 0.14(2) 0.043(10) 0.037(16) 0.009(10) 0.015(11)
F6B 0.23(3) 0.23(3) 0.041(9) 0.19(3) 0.013(11) 0.022(11)
F3C 0.045(11) 0.14(2) 0.037(7) -0.019(13) 0.015(8) 0.004(9)
F4C 0.068(15) 0.078(12) 0.31(5) 0.027(10) -0.03(2) 0.077(19)
F5C 0.23(5) 0.16(3) 0.047(12) -0.09(3) -0.02(2) 0.025(15)
F6C 0.19(4) 0.17(3) 0.17(3) 0.11(3) 0.12(3) 0.03(2)
P2 0.1084(17) 0.0854(11) 0.0800(11) -0.0078(10) 0.0051(10) 0.0333(9)
F7 0.346(13) 0.100(4) 0.573(18) 0.103(6) 0.239(13) 0.106(7)
F8 0.324(11) 0.128(5) 0.250(8) 0.050(6) 0.030(7) 0.082(5)
F9 0.185(7) 0.242(7) 0.157(5) 0.050(5) 0.078(5) 0.084(5)
F10 0.237(9) 0.240(7) 0.196(6) -0.064(6) 0.122(6) 0.039(5)
F11 0.190(7) 0.362(11) 0.099(4) -0.014(7) -0.024(4) 0.035(5)
F12 0.233(9) 0.265(8) 0.159(5) 0.029(7) -0.085(5) 0.064(5)
N1 0.040(2) 0.0414(17) 0.0426(17) 0.0152(16) 0.0121(14) 0.0128(14)
N2 0.057(3) 0.054(2) 0.048(2) 0.017(2) 0.0046(17) 0.0003(17)
N3 0.053(3) 0.070(2) 0.0403(18) 0.027(2) 0.0151(16) 0.0100(17)
N4 0.034(2) 0.0397(17) 0.0462(18) 0.0119(15) 0.0091(14) 0.0082(14)
N5 0.038(2) 0.0381(16) 0.0453(18) 0.0160(15) 0.0135(15) 0.0064(14)
N6 0.037(2) 0.0370(16) 0.0377(16) 0.0159(15) 0.0046(14) 0.0027(13)
N7 0.039(2) 0.0395(16) 0.0421(17) 0.0149(16) 0.0077(14) 0.0077(13)
N8 0.035(2) 0.0394(16) 0.0384(16) 0.0135(15) 0.0054(14) 0.0085(13)
Ru1 0.0355(2) 0.03675(17) 0.03886(17) 0.01383(14) 0.00804(12) 0.00568(12)
C45 0.202(12) 0.162(9) 0.177(10) 0.084(9) 0.077(9) 0.064(8)
C46 0.144(9) 0.107(6) 0.124(7) 0.054(6) 0.043(6) 0.033(5)
N9 0.178(9) 0.152(7) 0.188(9) 0.057(7) 0.074(7) 0.079(6)
C47 0.200(12) 0.244(12) 0.139(8) 0.118(10) 0.087(8) 0.105(9)
C48 0.124(9) 0.152(8) 0.149(9) 0.073(7) 0.009(7) 0.019(7)
N10 0.178(10) 0.232(11) 0.154(8) 0.075(8) 0.054(7) 0.088(8)

loop_
_atom_type_symbol
_atom_type_description
_atom_type_scat_dispersion_real
_atom_type_scat_dispersion_imag
_atom_type_scat_source
C C 0.0033 0.0016 'International Tables Vol C Tables 4.2.6.8 and 6.1.1.4'
H H 0.0000 0.0000 'International Tables Vol C Tables 4.2.6.8 and 6.1.1.4'
F F 0.0171 0.0103 'International Tables Vol C Tables 4.2.6.8 and 6.1.1.4'
N N 0.0061 0.0033 'International Tables Vol C Tables 4.2.6.8 and 6.1.1.4'
P P 0.1023 0.0942 'International Tables Vol C Tables 4.2.6.8 and 6.1.1.4'
Ru Ru -1.2594 0.8363 'International Tables Vol C Tables 4.2.6.8 and 6.1.1.4'

loop_
_geom_angle_atom_site_label_1
_geom_angle_atom_site_label_2
_geom_angle_atom_site_label_3
_geom_angle
C2 C1 N1 123.9(4)
C2 C1 H1 118.1
N1 C1 H1 118.1
C1 C2 C15 120.4(4)
C1 C2 H2 119.8
C15 C2 H2 119.8
C4 C3 C15 118.6(4)
C4 C3 H3 120.7
C15 C3 H3 120.7
N2 C4 C3 125.4(4)
N2 C4 H4 117.3
C3 C4 H4 117.3
N3 C5 C6 126.4(4)
N3 C5 H5 116.8
C6 C5 H5 116.8
C5 C6 C16 118.2(4)
C5 C6 H6 120.9
C16 C6 H6 120.9
C8 C7 C16 120.4(4)
C8 C7 H7 119.8
C16 C7 H7 119.8
C7 C8 N4 123.2(4)
C7 C8 H8 118.4
N4 C8 H8 118.4
N1 C9 C10 124.1(4)
N1 C9 C14 116.0(3)
C10 C9 C14 119.9(3)
C15 C10 C9 119.0(4)
C15 C10 C11 120.0(4)
C9 C10 C11 121.0(4)
N2 C11 C10 121.9(4)
N2 C11 C12 118.9(4)
C10 C11 C12 119.3(3)
N3 C12 C13 121.7(4)
N3 C12 C11 119.8(4)
C13 C12 C11 118.5(3)
C16 C13 C14 118.9(4)
C16 C13 C12 119.9(4)
C14 C13 C12 121.2(4)
N4 C14 C13 123.6(4)
N4 C14 C9 116.4(3)
C13 C14 C9 120.0(4)
C3 C15 C10 117.0(4)
C3 C15 C2 126.7(4)
C10 C15 C2 116.3(4)
C13 C16 C6 116.8(4)
C13 C16 C7 116.8(4)
C6 C16 C7 126.3(4)
N5 C17 C18 123.1(4)
N5 C17 H17 118.5
C18 C17 H17 118.5
C19 C18 C17 119.2(4)
C19 C18 C27 122.0(4)
C17 C18 C27 118.9(5)
C18 C19 C20 117.7(4)
C18 C19 C28 122.8(4)
C20 C19 C28 119.5(5)
C21 C20 C19 120.3(4)
C21 C20 H20 119.8
C19 C20 H20 119.8
N5 C21 C20 121.5(4)
N5 C21 C22 115.3(3)
C20 C21 C22 123.2(4)
N6 C22 C23 121.2(3)
N6 C22 C21 114.5(3)
C23 C22 C21 124.2(4)
C22 C23 C24 121.7(4)
C22 C23 H23 119.2
C24 C23 H23 119.2
C23 C24 C25 117.5(4)
C23 C24 C29 121.1(4)
C25 C24 C29 121.4(4)
C26 C25 C24 117.7(3)
C26 C25 C30 119.8(4)
C24 C25 C30 122.5(4)
N6 C26 C25 124.9(4)
N6 C26 H26 117.6
C25 C26 H26 117.6
C18 C27 H27A 109.5
C18 C27 H27B 109.5
H27A C27 H27B 109.5
C18 C27 H27C 109.5
H27A C27 H27C 109.5
H27B C27 H27C 109.5
C19 C28 H28A 109.5
C19 C28 H28B 109.5
H28A C28 H28B 109.5
C19 C28 H28C 109.5
H28A C28 H28C 109.5
H28B C28 H28C 109.5
C24 C29 H29A 109.5
C24 C29 H29B 109.5
H29A C29 H29B 109.5
C24 C29 H29C 109.5
H29A C29 H29C 109.5
H29B C29 H29C 109.5
C25 C30 H30A 109.5
C25 C30 H30B 109.5
H30A C30 H30B 109.5
C25 C30 H30C 109.5
H30A C30 H30C 109.5
H30B C30 H30C 109.5
N7 C31 C32 124.1(3)
N7 C31 H31 118.0
C32 C31 H31 118.0
C31 C32 C33 117.3(4)
C31 C32 C41 120.2(4)
C33 C32 C41 122.5(4)
C34 C33 C32 118.8(4)
C34 C33 C42 119.9(4)
C32 C33 C42 121.3(4)
C33 C34 C35 120.7(4)
C33 C34 H34 119.7
C35 C34 H34 119.7
N7 C35 C34 120.3(4)
N7 C35 C36 115.8(3)
C34 C35 C36 123.8(3)
N8 C36 C37 120.3(4)
N8 C36 C35 115.0(3)
C37 C36 C35 124.7(4)
C36 C37 C38 121.3(4)
C36 C37 H37 119.4
C38 C37 H37 119.4
C37 C38 C39 118.2(4)
C37 C38 C43 120.5(4)
C39 C38 C43 121.4(4)
C40 C39 C38 118.0(4)
C40 C39 C44 119.9(4)
C38 C39 C44 122.1(4)
N8 C40 C39 124.0(4)
N8 C40 H40 118.0
C39 C40 H40 118.0
C32 C41 H41A 109.5
C32 C41 H41B 109.5
H41A C41 H41B 109.5
C32 C41 H41C 109.5
H41A C41 H41C 109.5
H41B C41 H41C 109.5
C33 C42 H42A 109.5
C33 C42 H42B 109.5
H42A C42 H42B 109.5
C33 C42 H42C 109.5
H42A C42 H42C 109.5
H42B C42 H42C 109.5
C38 C43 H43A 109.5
C38 C43 H43B 109.5
H43A C43 H43B 109.5
C38 C43 H43C 109.5
H43A C43 H43C 109.5
H43B C43 H43C 109.5
C39 C44 H44A 109.5
C39 C44 H44B 109.5
H44A C44 H44B 109.5
C39 C44 H44C 109.5
H44A C44 H44C 109.5
H44B C44 H44C 109.5
F6A P1 F5A 90.7(6)
F6B P1 F3B 90.0(6)
F3C P1 F4C 90.5(7)
F6A P1 F3A 91.0(6)
F5A P1 F3A 177.9(7)
F3C P1 F6C 89.6(7)
F4C P1 F6C 179.4(8)
F6B P1 F4B 179.1(8)
F3B P1 F4B 90.8(6)
F6A P1 F2A 90.2(4)
F3C P1 F2A 90.9(5)
F5A P1 F2A 90.3(4)
F6B P1 F2A 89.9(6)
F3B P1 F2A 90.0(5)
F4C P1 F2A 90.1(5)
F3A P1 F2A 91.0(5)
F6C P1 F2A 90.5(6)
F4B P1 F2A 89.8(5)
F3C P1 F5C 178.7(8)
F4C P1 F5C 90.0(7)
F6C P1 F5C 89.9(7)
F2A P1 F5C 90.3(5)
F6B P1 F5B 89.8(7)
F3B P1 F5B 179.7(8)
F4B P1 F5B 89.4(7)
F2A P1 F5B 90.2(5)
F7 P2 F10 94.1(4)
F7 P2 F12 93.9(5)
F10 P2 F12 92.6(4)
F7 P2 F11 92.3(5)
F10 P2 F11 89.6(4)
F12 P2 F11 173.2(5)
F7 P2 F9 90.4(4)
F10 P2 F9 174.2(5)
F12 P2 F9 90.7(4)
F11 P2 F9 86.5(4)
F7 P2 F8 177.6(5)
F10 P2 F8 88.1(4)
F12 P2 F8 85.0(4)
F11 P2 F8 88.6(4)
F9 P2 F8 87.5(4)
C9 N1 C1 116.2(3)
C9 N1 Ru1 114.1(3)
C1 N1 Ru1 129.3(3)
C11 N2 C4 117.2(4)
C12 N3 C5 116.9(4)
C14 N4 C8 117.0(3)
C14 N4 Ru1 114.0(3)
C8 N4 Ru1 128.9(3)
C17 N5 C21 118.1(3)
C17 N5 Ru1 126.1(3)
C21 N5 Ru1 115.6(2)
C26 N6 C22 117.0(3)
C26 N6 Ru1 127.0(3)
C22 N6 Ru1 116.0(2)
C31 N7 C35 118.8(3)
C31 N7 Ru1 126.1(2)
C35 N7 Ru1 114.5(3)
C40 N8 C36 118.1(3)
C40 N8 Ru1 126.8(2)
C36 N8 Ru1 114.7(3)
N4 Ru1 N1 79.34(13)
N4 Ru1 N8 91.00(12)
N1 Ru1 N8 100.20(12)
N4 Ru1 N7 92.60(13)
N1 Ru1 N7 171.90(12)
N8 Ru1 N7 79.05(13)
N4 Ru1 N6 174.66(12)
N1 Ru1 N6 96.31(12)
N8 Ru1 N6 92.82(12)
N7 Ru1 N6 91.79(12)
N4 Ru1 N5 98.07(12)
N1 Ru1 N5 85.26(12)
N8 Ru1 N5 170.18(12)
N7 Ru1 N5 96.70(13)
N6 Ru1 N5 78.38(12)
C46 C45 H45A 109.5
C46 C45 H45B 109.5
H45A C45 H45B 109.5
C46 C45 H45C 109.5
H45A C45 H45C 109.5
H45B C45 H45C 109.5
N9 C46 C45 177.0(13)
C48 C47 H47A 109.5
C48 C47 H47B 109.5
H47A C47 H47B 109.5
C48 C47 H47C 109.5
H47A C47 H47C 109.5
H47B C47 H47C 109.5
N10 C48 C47 178.2(13)

loop_
_geom_bond_atom_site_label_1
_geom_bond_atom_site_label_2
_geom_bond_distance
_geom_bond_publ_flag
C1 C2 1.351(6) ?
C1 N1 1.375(5) ?
C1 H1 0.9300 ?
C2 C15 1.428(6) ?
C2 H2 0.9300 ?
C3 C4 1.365(7) ?
C3 C15 1.400(6) ?
C3 H3 0.9300 ?
C4 N2 1.347(6) ?
C4 H4 0.9300 ?
C5 N3 1.342(6) ?
C5 C6 1.354(7) ?
C5 H5 0.9300 ?
C6 C16 1.407(6) ?
C6 H6 0.9300 ?
C7 C8 1.359(6) ?
C7 C16 1.421(6) ?
C7 H7 0.9300 ?
C8 N4 1.379(5) ?
C8 H8 0.9300 ?
C9 N1 1.335(5) ?
C9 C10 1.412(5) ?
C9 C14 1.437(6) ?
C10 C15 1.402(6) ?
C10 C11 1.415(5) ?
C11 N2 1.327(5) ?
C11 C12 1.479(6) ?
C12 N3 1.328(5) ?
C12 C13 1.421(6) ?
C13 C16 1.404(6) ?
C13 C14 1.413(5) ?
C14 N4 1.334(5) ?
C17 N5 1.340(5) ?
C17 C18 1.386(6) ?
C17 H17 0.9300 ?
C18 C19 1.376(7) ?
C18 C27 1.512(6) ?
C19 C20 1.395(6) ?
C19 C28 1.496(6) ?
C20 C21 1.381(6) ?
C20 H20 0.9300 ?
C21 N5 1.347(5) ?
C21 C22 1.475(5) ?
C22 N6 1.359(5) ?
C22 C23 1.372(6) ?
C23 C24 1.382(6) ?
C23 H23 0.9300 ?
C24 C25 1.409(6) ?
C24 C29 1.492(6) ?
C25 C26 1.369(5) ?
C25 C30 1.505(5) ?
C26 N6 1.354(5) ?
C26 H26 0.9300 ?
C27 H27A 0.9600 ?
C27 H27B 0.9600 ?
C27 H27C 0.9600 ?
C28 H28A 0.9600 ?
C28 H28B 0.9600 ?
C28 H28C 0.9600 ?
C29 H29A 0.9600 ?
C29 H29B 0.9600 ?
C29 H29C 0.9600 ?
C30 H30A 0.9600 ?
C30 H30B 0.9600 ?
C30 H30C 0.9600 ?
C31 N7 1.339(5) ?
C31 C32 1.384(6) ?
C31 H31 0.9300 ?
C32 C33 1.401(5) ?
C32 C41 1.487(6) ?
C33 C34 1.383(6) ?
C33 C42 1.498(6) ?
C34 C35 1.389(5) ?
C34 H34 0.9300 ?
C35 N7 1.357(5) ?
C35 C36 1.446(6) ?
C36 N8 1.364(5) ?
C36 C37 1.382(5) ?
C37 C38 1.383(6) ?
C37 H37 0.9300 ?
C38 C39 1.395(6) ?
C38 C43 1.507(6) ?
C39 C40 1.379(5) ?
C39 C44 1.493(6) ?
C40 N8 1.346(5) ?
C40 H40 0.9300 ?
C41 H41A 0.9600 ?
C41 H41B 0.9600 ?
C41 H41C 0.9600 ?
C42 H42A 0.9600 ?
C42 H42B 0.9600 ?
C42 H42C 0.9600 ?
C43 H43A 0.9600 ?
C43 H43B 0.9600 ?
C43 H43C 0.9600 ?
C44 H44A 0.9600 ?
C44 H44B 0.9600 ?
C44 H44C 0.9600 ?
P1 F6A 1.545(7) ?
P1 F3C 1.550(9) ?
P1 F5A 1.551(8) ?
P1 F6B 1.550(9) ?
P1 F3B 1.551(8) ?
P1 F4C 1.552(9) ?
P1 F3A 1.552(7) ?
P1 F6C 1.554(9) ?
P1 F4B 1.556(8) ?
P1 F2A 1.559(4) ?
P1 F5C 1.565(9) ?
P1 F5B 1.567(9) ?
P2 F7 1.460(5) ?
P2 F10 1.493(5) ?
P2 F12 1.496(5) ?
P2 F11 1.529(6) ?
P2 F9 1.542(5) ?
P2 F8 1.573(6) ?
N1 Ru1 2.048(3) yes
N4 Ru1 2.047(3) yes
N5 Ru1 2.074(3) yes
N6 Ru1 2.065(3) yes
N7 Ru1 2.063(3) yes
N8 Ru1 2.061(3) yes
C45 C46 1.420(12) ?
C45 H45A 0.9600 ?
C45 H45B 0.9600 ?
C45 H45C 0.9600 ?
C46 N9 1.143(11) ?
C47 C48 1.444(14) ?
C47 H47A 0.9600 ?
C47 H47B 0.9600 ?
C47 H47C 0.9600 ?
C48 N10 1.176(13) ?

loop_
_geom_hbond_atom_site_label_D
_geom_hbond_atom_site_label_H
_geom_hbond_atom_site_label_A
_geom_hbond_site_symmetry_A
_geom_hbond_distance_DH
_geom_hbond_distance_HA
_geom_hbond_distance_DA
_geom_hbond_angle_DHA
C2 H2 F10 1_665 0.93 2.61 3.402(7) 143
C3 H3 F10 1_665 0.93 2.50 3.318(8) 147
C6 H6 F8 2_657 0.93 2.58 3.218(8) 126
C8 H8 N7 . 0.93 2.65 3.166(5) 116
C20 H20 F1A 2_666 0.93 2.41 3.320(6) 166
C20 H20 F5C 2_666 0.93 2.64 3.411(15) 141
C23 H23 F1A 2_666 0.93 2.55 3.479(5) 177
C26 H26 N8 . 0.93 2.59 3.138(5) 118
C31 H31 F6A . 0.93 2.63 3.461(13) 150
C34 H34 F5A 2_656 0.93 2.29 3.170(8) 158
C34 H34 F6B 2_656 0.93 2.30 3.129(11) 148
C34 H34 F6C 2_656 0.93 2.55 3.295(19) 137
C45 H45A F11 2_657 0.96 2.49 3.343(12) 148
C45 H45C F11 . 0.96 2.58 3.388(15) 142
C47 H47A N9 1_565 0.96 2.66 3.452(14) 140
C47 H47B F5B 2_666 0.96 2.55 3.343(16) 140
C47 H47B F5C 2_666 0.96 2.59 3.293(15) 131
C8 H8 <i>Cg</i>1 . 0.93 2.92 3.711(5) 144
C26 H26 <i>Cg</i>2 . 0.93 2.90 3.708(4) 146
C42 H42A <i>Cg</i>3 2_676 0.96 2.79 3.339(5) 117

loop_
_geom_torsion_atom_site_label_1
_geom_torsion_atom_site_label_2
_geom_torsion_atom_site_label_3
_geom_torsion_atom_site_label_4
_geom_torsion
N1 C1 C2 C15 0.9(7)
C15 C3 C4 N2 -0.3(8)
N3 C5 C6 C16 1.4(8)
C16 C7 C8 N4 0.0(7)
N1 C9 C10 C15 2.3(6)
C14 C9 C10 C15 -177.5(4)
N1 C9 C10 C11 -178.5(4)
C14 C9 C10 C11 1.7(6)
C15 C10 C11 N2 0.2(6)
C9 C10 C11 N2 -179.1(4)
C15 C10 C11 C12 -179.2(4)
C9 C10 C11 C12 1.6(6)
N2 C11 C12 N3 -1.8(6)
C10 C11 C12 N3 177.6(4)
N2 C11 C12 C13 177.0(4)
C10 C11 C12 C13 -3.6(6)
N3 C12 C13 C16 0.4(6)
C11 C12 C13 C16 -178.3(4)
N3 C12 C13 C14 -178.9(4)
C11 C12 C13 C14 2.4(6)
C16 C13 C14 N4 1.6(6)
C12 C13 C14 N4 -179.1(4)
C16 C13 C14 C9 -178.4(4)
C12 C13 C14 C9 0.9(6)
N1 C9 C14 N4 -2.9(5)
C10 C9 C14 N4 176.9(3)
N1 C9 C14 C13 177.2(3)
C10 C9 C14 C13 -3.0(6)
C4 C3 C15 C10 0.6(7)
C4 C3 C15 C2 -178.7(4)
C9 C10 C15 C3 178.7(4)
C11 C10 C15 C3 -0.6(6)
C9 C10 C15 C2 -1.9(6)
C11 C10 C15 C2 178.9(4)
C1 C2 C15 C3 179.8(5)
C1 C2 C15 C10 0.4(6)
C14 C13 C16 C6 178.8(4)
C12 C13 C16 C6 -0.5(6)
C14 C13 C16 C7 -1.2(6)
C12 C13 C16 C7 179.5(4)
C5 C6 C16 C13 -0.3(6)
C5 C6 C16 C7 179.7(5)
C8 C7 C16 C13 0.5(7)
C8 C7 C16 C6 -179.5(4)
N5 C17 C18 C19 -2.0(7)
N5 C17 C18 C27 178.1(5)
C17 C18 C19 C20 2.4(7)
C27 C18 C19 C20 -177.7(5)
C17 C18 C19 C28 -178.4(5)
C27 C18 C19 C28 1.6(8)
C18 C19 C20 C21 -0.7(7)
C28 C19 C20 C21 -179.9(5)
C19 C20 C21 N5 -1.7(7)
C19 C20 C21 C22 179.2(4)
N5 C21 C22 N6 -4.5(5)
C20 C21 C22 N6 174.8(4)
N5 C21 C22 C23 172.5(4)
C20 C21 C22 C23 -8.3(7)
N6 C22 C23 C24 -0.3(6)
C21 C22 C23 C24 -177.1(4)
C22 C23 C24 C25 0.1(6)
C22 C23 C24 C29 178.5(4)
C23 C24 C25 C26 -0.8(6)
C29 C24 C25 C26 -179.2(4)
C23 C24 C25 C30 178.7(4)
C29 C24 C25 C30 0.3(6)
C24 C25 C26 N6 1.8(6)
C30 C25 C26 N6 -177.7(4)
N7 C31 C32 C33 -0.6(6)
N7 C31 C32 C41 178.0(4)
C31 C32 C33 C34 -1.5(6)
C41 C32 C33 C34 179.9(4)
C31 C32 C33 C42 177.4(4)
C41 C32 C33 C42 -1.2(6)
C32 C33 C34 C35 2.1(6)
C42 C33 C34 C35 -176.8(4)
C33 C34 C35 N7 -0.5(6)
C33 C34 C35 C36 176.7(4)
N7 C35 C36 N8 11.4(5)
C34 C35 C36 N8 -165.9(4)
N7 C35 C36 C37 -167.8(4)
C34 C35 C36 C37 14.9(6)
N8 C36 C37 C38 2.1(6)
C35 C36 C37 C38 -178.8(4)
C36 C37 C38 C39 1.4(7)
C36 C37 C38 C43 -178.3(4)
C37 C38 C39 C40 -3.3(6)
C43 C38 C39 C40 176.3(4)
C37 C38 C39 C44 176.6(4)
C43 C38 C39 C44 -3.8(7)
C38 C39 C40 N8 2.0(6)
C44 C39 C40 N8 -177.9(4)
C10 C9 N1 C1 -1.0(6)
C14 C9 N1 C1 178.8(3)
C10 C9 N1 Ru1 -175.3(3)
C14 C9 N1 Ru1 4.5(4)
C2 C1 N1 C9 -0.7(6)
C2 C1 N1 Ru1 172.7(3)
C10 C11 N2 C4 0.2(6)
C12 C11 N2 C4 179.6(4)
C3 C4 N2 C11 -0.1(8)
C13 C12 N3 C5 0.6(6)
C11 C12 N3 C5 179.3(4)
C6 C5 N3 C12 -1.6(7)
C13 C14 N4 C8 -1.1(6)
C9 C14 N4 C8 178.9(3)
C13 C14 N4 Ru1 179.8(3)
C9 C14 N4 Ru1 -0.2(4)
C7 C8 N4 C14 0.3(6)
C7 C8 N4 Ru1 179.3(3)
C18 C17 N5 C21 -0.3(6)
C18 C17 N5 Ru1 174.2(3)
C20 C21 N5 C17 2.1(6)
C22 C21 N5 C17 -178.6(4)
C20 C21 N5 Ru1 -173.0(3)
C22 C21 N5 Ru1 6.2(4)
C25 C26 N6 C22 -2.0(6)
C25 C26 N6 Ru1 175.4(3)
C23 C22 N6 C26 1.2(5)
C21 C22 N6 C26 178.2(3)
C23 C22 N6 Ru1 -176.5(3)
C21 C22 N6 Ru1 0.5(4)
C32 C31 N7 C35 2.1(6)
C32 C31 N7 Ru1 -168.2(3)
C34 C35 N7 C31 -1.5(5)
C36 C35 N7 C31 -178.9(3)
C34 C35 N7 Ru1 169.9(3)
C36 C35 N7 Ru1 -7.5(4)
C39 C40 N8 C36 1.5(6)
C39 C40 N8 Ru1 -170.6(3)
C37 C36 N8 C40 -3.5(6)
C35 C36 N8 C40 177.3(3)
C37 C36 N8 Ru1 169.6(3)
C35 C36 N8 Ru1 -9.6(4)

loop_
_platon_squeeze_void_nr
_platon_squeeze_void_average_x
_platon_squeeze_void_average_y
_platon_squeeze_void_average_z
_platon_squeeze_void_volume
_platon_squeeze_void_count_electrons
_platon_squeeze_void_content
1 -0.009 -0.009 0.000 305 44 '2 acetonitrile'
